data_4133276
loop_
_publ_author_name
'Tang, Man-Chung'
'Leung, Ming-Yi'
'Lai, Shiu-Lun'
'Ng, Maggie'
'Chan, Mei-Yee'
'Wing-Wah Yam, Vivian'

_publ_section_title
;
 Realization of Thermally Stimulated Delayed Phosphorescence in
 Arylgold(III) Complexes and Efficient Gold(III) Based Blue-Emitting
 Organic Light-Emitting Devices.
;
_journal_issue 40
_journal_name_full 'Journal of the American Chemical Society'
_journal_page_first 13115
_journal_page_last 13124
_journal_paper_doi 10.1021/jacs.8b09205
_journal_volume 140
_journal_year 2018
_chemical_formula_moiety 'C40 H41 Au F3 N3, C4 H10 O'
_chemical_formula_sum 'C44 H51 Au F3 N3 O'
_chemical_formula_weight 891.84
_space_group_crystal_system monoclinic
_space_group_IT_number 14
_space_group_name_Hall '-P 2ybc'
_space_group_name_H-M_alt 'P 1 21/c 1'
_atom_sites_solution_hydrogens geom
_audit_creation_method SHELXL-2014/7
_cell_angle_alpha 90
_cell_angle_beta 94.888(2)
_cell_angle_gamma 90
_cell_formula_units_Z 4
_cell_length_a 17.1108(8)
_cell_length_b 10.1518(5)
_cell_length_c 23.0061(11)
_cell_measurement_reflns_used 298
_cell_measurement_temperature 100(2)
_cell_measurement_theta_max 22.5
_cell_measurement_theta_min 2.8
_cell_volume 3981.8(3)
_computing_structure_refinement 'SHELXL-2014/7 (Sheldrick, 2014)'
_diffrn_ambient_temperature 100(2)
_diffrn_detector_area_resol_mean 10.4167
_diffrn_measured_fraction_theta_full 0.995
_diffrn_measured_fraction_theta_max 0.995
_diffrn_measurement_device_type 'Bruker D8 VENTURE FIXED-CHI PHOTON 100 CMOS'
_diffrn_measurement_method '\f and \w scans'
_diffrn_radiation_type MoK\a
_diffrn_radiation_wavelength 0.71073
_diffrn_reflns_av_R_equivalents 0.0998
_diffrn_reflns_av_unetI/netI 0.0661
_diffrn_reflns_Laue_measured_fraction_full 0.995
_diffrn_reflns_Laue_measured_fraction_max 0.995
_diffrn_reflns_limit_h_max 20
_diffrn_reflns_limit_h_min -20
_diffrn_reflns_limit_k_max 12
_diffrn_reflns_limit_k_min -11
_diffrn_reflns_limit_l_max 27
_diffrn_reflns_limit_l_min -27
_diffrn_reflns_number 42326
_diffrn_reflns_point_group_measured_fraction_full 0.995
_diffrn_reflns_point_group_measured_fraction_max 0.995
_diffrn_reflns_theta_full 25.073
_diffrn_reflns_theta_max 25.073
_diffrn_reflns_theta_min 2.194
_diffrn_source 'I\mS HB micro-focus sealed tube'
_exptl_absorpt_coefficient_mu 3.745
_exptl_absorpt_correction_type multi-scan
_exptl_absorpt_process_details 'SADABS-2014/5 - Bruker AXS area detector scaling and absorption correction'
_exptl_crystal_colour yellow
_exptl_crystal_density_diffrn 1.488
_exptl_crystal_description needle
_exptl_crystal_F_000 1800
_exptl_crystal_size_max 0.210
_exptl_crystal_size_mid 0.025
_exptl_crystal_size_min 0.020
_exptl_transmission_factor_max 0.0134
_exptl_transmission_factor_min 0.0028
_refine_diff_density_max 1.773
_refine_diff_density_min -0.673
_refine_diff_density_rms 0.146
_refine_ls_extinction_method none
_refine_ls_goodness_of_fit_ref 1.055
_refine_ls_hydrogen_treatment constr
_refine_ls_matrix_type full
_refine_ls_number_parameters 488
_refine_ls_number_reflns 7036
_refine_ls_number_restraints 0
_refine_ls_restrained_S_all 1.055
_refine_ls_R_factor_all 0.0736
_refine_ls_R_factor_gt 0.0495
_refine_ls_shift/su_max 0.002
_refine_ls_shift/su_mean 0.000
_refine_ls_structure_factor_coef Fsqd
_refine_ls_weighting_details 'w=1/[\s^2^(Fo^2^)+(0.0513P)^2^+8.3705P] where P=(Fo^2^+2Fc^2^)/3'
_refine_ls_weighting_scheme calc
_refine_ls_wR_factor_gt 0.1075
_refine_ls_wR_factor_ref 0.1182
_reflns_Friedel_coverage 0.000
_reflns_number_gt 5439
_reflns_number_total 7036
_reflns_threshold_expression 'I > 2\s(I)'
_cod_data_source_file ja8b09205_si_004.cif
_cod_data_source_block MY1
_cod_original_sg_symbol_H-M 'P 21/c'
_cod_database_code 4133276
_shelx_shelxl_version_number 2014/7
_shelx_space_group_comment
;
The symmetry employed for this shelxl refinement is uniquely defined
by the following loop, which should always be used as a source of
symmetry information in preference to the above space-group names.
They are only intended as comments.
;
_shelx_estimated_absorpt_t_min 0.507
_shelx_estimated_absorpt_t_max 0.929

loop_
_space_group_symop_operation_xyz
'x, y, z'
'-x, y+1/2, -z+1/2'
'-x, -y, -z'
'x, -y-1/2, z-1/2'

loop_
_atom_site_label
_atom_site_type_symbol
_atom_site_fract_x
_atom_site_fract_y
_atom_site_fract_z
_atom_site_U_iso_or_equiv
_atom_site_adp_type
_atom_site_occupancy
_atom_site_site_symmetry_order
_atom_site_calc_flag
_atom_site_refinement_flags_posn
_atom_site_refinement_flags_adp
_atom_site_refinement_flags_occupancy
_atom_site_disorder_assembly
_atom_site_disorder_group
Au1 Au 0.43489(2) 0.26492(2) 0.53670(2) 0.03502(12) Uani 1 1 d . . . . .
F1 F 0.0923(3) 0.2016(6) 0.6755(2) 0.0814(16) Uani 1 1 d . . . . .
O1 O 0.0814(4) 0.1497(7) 0.9654(3) 0.0728(18) Uani 1 1 d . . . . .
N1 N 0.5292(3) 0.2582(5) 0.4903(2) 0.0348(13) Uani 1 1 d . . . . .
C1 C 0.5062(4) 0.4050(6) 0.5812(3) 0.0356(15) Uani 1 1 d . . . . .
F2 F 0.1328(3) 0.3831(5) 0.7138(3) 0.092(2) Uani 1 1 d . . . . .
N2 N 0.5926(3) 0.1618(5) 0.4160(2) 0.0355(13) Uani 1 1 d . . . . .
C2 C 0.4988(4) 0.4771(6) 0.6317(3) 0.0383(15) Uani 1 1 d . . . . .
H2 H 0.4534 0.4639 0.6520 0.046 Uiso 1 1 calc R U . . .
F3 F 0.1761(3) 0.2044(6) 0.7467(2) 0.0841(16) Uani 1 1 d . . . . .
N3 N 0.6533(3) 0.3359(5) 0.4748(2) 0.0353(13) Uani 1 1 d . . . . .
C3 C 0.5553(4) 0.5689(6) 0.6545(3) 0.0367(15) Uani 1 1 d . . . . .
C4 C 0.6207(4) 0.5893(6) 0.6231(3) 0.0397(16) Uani 1 1 d . . . . .
H4 H 0.6588 0.6533 0.6361 0.048 Uiso 1 1 calc R U . . .
C5 C 0.6306(4) 0.5179(6) 0.5736(3) 0.0394(16) Uani 1 1 d . . . . .
H5 H 0.6755 0.5341 0.5529 0.047 Uiso 1 1 calc R U . . .
C6 C 0.5778(4) 0.4241(6) 0.5531(3) 0.0346(15) Uani 1 1 d . . . . .
C7 C 0.5886(4) 0.3386(6) 0.5038(3) 0.0340(15) Uani 1 1 d . . . . .
C8 C 0.6521(4) 0.2472(6) 0.4321(3) 0.0363(16) Uani 1 1 d . . . . .
C9 C 0.5312(4) 0.1687(6) 0.4462(3) 0.0329(14) Uani 1 1 d . . . . .
C10 C 0.3987(4) 0.1222(6) 0.4746(3) 0.0344(15) Uani 1 1 d . . . . .
C11 C 0.3270(4) 0.0615(6) 0.4623(3) 0.0356(15) Uani 1 1 d . . . . .
H11 H 0.2855 0.0822 0.4857 0.043 Uiso 1 1 calc R U . . .
C12 C 0.3129(4) -0.0298(6) 0.4167(3) 0.0384(16) Uani 1 1 d . . . . .
C13 C 0.3760(4) -0.0639(6) 0.3855(3) 0.0403(16) Uani 1 1 d . . . . .
H13 H 0.3693 -0.1304 0.3564 0.048 Uiso 1 1 calc R U . . .
C14 C 0.4477(4) -0.0038(6) 0.3957(3) 0.0375(15) Uani 1 1 d . . . . .
H14 H 0.4895 -0.0279 0.3732 0.045 Uiso 1 1 calc R U . . .
C15 C 0.3424(4) 0.2679(6) 0.5847(3) 0.0360(15) Uani 1 1 d . . . . .
C16 C 0.4594(4) 0.0917(6) 0.4384(3) 0.0356(15) Uani 1 1 d . . . . .
C17 C 0.3098(4) 0.3867(6) 0.6023(3) 0.0405(16) Uani 1 1 d . . . . .
H17 H 0.3299 0.4677 0.5893 0.049 Uiso 1 1 calc R U . . .
C18 C 0.2493(4) 0.3880(7) 0.6382(3) 0.0442(17) Uani 1 1 d . . . . .
H18 H 0.2287 0.4696 0.6501 0.053 Uiso 1 1 calc R U . . .
C19 C 0.2185(4) 0.2707(7) 0.6568(3) 0.0405(16) Uani 1 1 d . . . . .
C20 C 0.2483(4) 0.1520(7) 0.6386(3) 0.0421(17) Uani 1 1 d . . . . .
H20 H 0.2267 0.0714 0.6508 0.051 Uiso 1 1 calc R U . . .
C21 C 0.3085(4) 0.1501(6) 0.6032(3) 0.0387(16) Uani 1 1 d . . . . .
H21 H 0.3279 0.0680 0.5908 0.046 Uiso 1 1 calc R U . . .
C22 C 0.1550(5) 0.2681(7) 0.6964(3) 0.0452(18) Uani 1 1 d . . . . .
C23 C 0.7211(4) 0.2401(6) 0.3985(3) 0.0337(15) Uani 1 1 d . . . . .
C24 C 0.7188(4) 0.1856(7) 0.3429(3) 0.0394(16) Uani 1 1 d . . . . .
H24 H 0.6705 0.1520 0.3255 0.047 Uiso 1 1 calc R U . . .
C25 C 0.7837(4) 0.1793(7) 0.3128(3) 0.0390(16) Uani 1 1 d . . . . .
H25 H 0.7789 0.1443 0.2743 0.047 Uiso 1 1 calc R U . . .
C26 C 0.8575(4) 0.2226(6) 0.3364(3) 0.0365(15) Uani 1 1 d . . . . .
C27 C 0.8603(4) 0.2762(6) 0.3925(3) 0.0391(15) Uani 1 1 d . . . . .
H27 H 0.9093 0.3058 0.4103 0.047 Uiso 1 1 calc R U . . .
C28 C 0.7947(4) 0.2877(7) 0.4228(3) 0.0398(16) Uani 1 1 d . . . . .
H28 H 0.7987 0.3278 0.4603 0.048 Uiso 1 1 calc R U . . .
C29 C 0.1706(4) -0.0412(8) 0.4395(3) 0.0505(19) Uani 1 1 d . . . . .
H29A H 0.1681 0.0552 0.4404 0.076 Uiso 1 1 calc R U . . .
H29B H 0.1861 -0.0743 0.4789 0.076 Uiso 1 1 calc R U . . .
H29C H 0.1190 -0.0767 0.4260 0.076 Uiso 1 1 calc R U . . .
C30 C 0.2320(5) -0.2360(6) 0.3968(3) 0.0461(18) Uani 1 1 d . . . . .
H30A H 0.1800 -0.2694 0.3828 0.069 Uiso 1 1 calc R U . . .
H30B H 0.2465 -0.2702 0.4361 0.069 Uiso 1 1 calc R U . . .
H30C H 0.2706 -0.2650 0.3705 0.069 Uiso 1 1 calc R U . . .
C31 C 0.2060(4) -0.0324(7) 0.3374(3) 0.0463(18) Uani 1 1 d . . . . .
H31A H 0.2430 -0.0646 0.3104 0.069 Uiso 1 1 calc R U . . .
H31B H 0.2065 0.0641 0.3378 0.069 Uiso 1 1 calc R U . . .
H31C H 0.1531 -0.0637 0.3248 0.069 Uiso 1 1 calc R U . . .
C32 C 0.2301(4) -0.0840(7) 0.3986(3) 0.0410(16) Uani 1 1 d . . . . .
C33 C 0.4662(5) 0.6505(8) 0.7289(3) 0.058(2) Uani 1 1 d . . . . .
H33A H 0.4400 0.7104 0.7001 0.087 Uiso 1 1 calc R U . . .
H33B H 0.4658 0.6892 0.7679 0.087 Uiso 1 1 calc R U . . .
H33C H 0.4385 0.5659 0.7278 0.087 Uiso 1 1 calc R U . . .
C34 C 0.5899(5) 0.5332(7) 0.7588(3) 0.0480(18) Uani 1 1 d . . . . .
H34A H 0.5640 0.4473 0.7545 0.072 Uiso 1 1 calc R U . . .
H34B H 0.5857 0.5668 0.7983 0.072 Uiso 1 1 calc R U . . .
H34C H 0.6454 0.5238 0.7518 0.072 Uiso 1 1 calc R U . . .
C35 C 0.5938(6) 0.7608(7) 0.7216(4) 0.063(2) Uani 1 1 d . . . . .
H35A H 0.6500 0.7468 0.7188 0.095 Uiso 1 1 calc R U . . .
H35B H 0.5856 0.7990 0.7597 0.095 Uiso 1 1 calc R U . . .
H35C H 0.5734 0.8210 0.6907 0.095 Uiso 1 1 calc R U . . .
C36 C 0.9917(4) 0.1260(7) 0.3433(3) 0.0489(18) Uani 1 1 d . . . . .
H36A H 0.9693 0.0396 0.3511 0.073 Uiso 1 1 calc R U . . .
H36B H 1.0056 0.1716 0.3803 0.073 Uiso 1 1 calc R U . . .
H36C H 1.0389 0.1144 0.3225 0.073 Uiso 1 1 calc R U . . .
C37 C 0.9171(4) 0.1401(7) 0.2453(3) 0.0480(18) Uani 1 1 d . . . . .
H37A H 0.8805 0.1929 0.2199 0.072 Uiso 1 1 calc R U . . .
H37B H 0.8949 0.0522 0.2503 0.072 Uiso 1 1 calc R U . . .
H37C H 0.9670 0.1322 0.2276 0.072 Uiso 1 1 calc R U . . .
C38 C 0.9312(4) 0.2084(7) 0.3057(3) 0.0405(16) Uani 1 1 d . . . . .
C39 C 0.9660(5) 0.3458(7) 0.2956(3) 0.0489(18) Uani 1 1 d . . . . .
H39A H 1.0158 0.3363 0.2780 0.073 Uiso 1 1 calc R U . . .
H39B H 0.9749 0.3919 0.3330 0.073 Uiso 1 1 calc R U . . .
H39C H 0.9292 0.3966 0.2694 0.073 Uiso 1 1 calc R U . . .
C40 C 0.1565(5) 0.1106(10) 0.9507(4) 0.070(2) Uani 1 1 d . . . . .
H40A H 0.1720 0.0271 0.9707 0.084 Uiso 1 1 calc R U . . .
H40B H 0.1957 0.1788 0.9632 0.084 Uiso 1 1 calc R U . . .
C41 C 0.1536(5) 0.0920(10) 0.8856(4) 0.070(2) Uani 1 1 d . . . . .
H41A H 0.1399 0.1757 0.8661 0.105 Uiso 1 1 calc R U . . .
H41B H 0.1141 0.0255 0.8734 0.105 Uiso 1 1 calc R U . . .
H41C H 0.2051 0.0628 0.8749 0.105 Uiso 1 1 calc R U . . .
C43A C 0.025(6) 0.290(13) 1.029(4) 0.094(6) Uani 0.14(3) 1 d . . P A 2
H43A H 0.0059 0.3272 0.9911 0.141 Uiso 0.14(3) 1 calc R U P A 2
H43B H 0.0363 0.3606 1.0572 0.141 Uiso 0.14(3) 1 calc R U P A 2
H43C H -0.0141 0.2302 1.0426 0.141 Uiso 0.14(3) 1 calc R U P A 2
C42A C 0.094(8) 0.219(11) 1.022(5) 0.078(5) Uani 0.14(3) 1 d . . P A 2
H42A H 0.1044 0.1555 1.0546 0.093 Uiso 0.14(3) 1 calc R U P A 2
H42B H 0.1396 0.2801 1.0223 0.093 Uiso 0.14(3) 1 calc R U P A 2
C43B C -0.0046(9) 0.200(2) 1.0388(7) 0.094(6) Uani 0.86(3) 1 d . . P A 1
H43D H -0.0199 0.2819 1.0181 0.141 Uiso 0.86(3) 1 calc R U P A 1
H43E H -0.0062 0.2137 1.0808 0.141 Uiso 0.86(3) 1 calc R U P A 1
H43F H -0.0410 0.1296 1.0258 0.141 Uiso 0.86(3) 1 calc R U P A 1
C42B C 0.0768(10) 0.1630(18) 1.0260(7) 0.078(5) Uani 0.86(3) 1 d . . P A 1
H42C H 0.1141 0.2315 1.0415 0.093 Uiso 0.86(3) 1 calc R U P A 1
H42D H 0.0916 0.0788 1.0457 0.093 Uiso 0.86(3) 1 calc R U P A 1
C44 C 0.5507(4) 0.6289(7) 0.7148(3) 0.0418(17) Uani 1 1 d . . . . .

loop_
_atom_site_aniso_label
_atom_site_aniso_U_11
_atom_site_aniso_U_22
_atom_site_aniso_U_33
_atom_site_aniso_U_23
_atom_site_aniso_U_13
_atom_site_aniso_U_12
Au1 0.03399(17) 0.03536(16) 0.03614(17) -0.00105(11) 0.00543(11) -0.00169(12)
F1 0.052(3) 0.119(4) 0.076(4) -0.027(3) 0.024(3) -0.027(3)
O1 0.062(4) 0.098(5) 0.056(4) -0.009(3) -0.007(3) 0.030(3)
N1 0.032(3) 0.035(3) 0.039(3) 0.003(2) 0.007(2) -0.003(2)
C1 0.035(4) 0.035(3) 0.036(4) 0.004(3) 0.001(3) -0.001(3)
F2 0.099(4) 0.050(3) 0.138(5) -0.011(3) 0.080(4) 0.000(3)
N2 0.032(3) 0.038(3) 0.036(3) 0.001(2) -0.001(3) -0.001(2)
C2 0.041(4) 0.044(4) 0.030(4) 0.005(3) 0.004(3) 0.003(3)
F3 0.073(4) 0.118(4) 0.065(3) 0.021(3) 0.029(3) 0.012(3)
N3 0.040(3) 0.033(3) 0.032(3) 0.001(2) -0.002(3) 0.000(2)
C3 0.037(4) 0.032(3) 0.041(4) 0.002(3) 0.000(3) 0.006(3)
C4 0.037(4) 0.035(4) 0.047(4) -0.003(3) 0.000(3) -0.003(3)
C5 0.035(4) 0.039(4) 0.044(4) 0.006(3) 0.004(3) 0.001(3)
C6 0.033(4) 0.035(3) 0.036(4) 0.004(3) 0.003(3) -0.002(3)
C7 0.028(4) 0.040(4) 0.035(4) 0.003(3) 0.008(3) -0.001(3)
C8 0.042(4) 0.028(3) 0.038(4) 0.006(3) -0.004(3) -0.003(3)
C9 0.031(4) 0.033(3) 0.034(4) 0.001(3) 0.001(3) 0.001(3)
C10 0.039(4) 0.032(3) 0.033(4) 0.000(3) 0.005(3) 0.002(3)
C11 0.032(4) 0.036(4) 0.038(4) 0.003(3) 0.001(3) 0.000(3)
C12 0.038(4) 0.038(4) 0.039(4) 0.003(3) 0.004(3) -0.002(3)
C13 0.051(5) 0.035(4) 0.035(4) -0.007(3) 0.007(3) -0.001(3)
C14 0.031(4) 0.041(4) 0.042(4) 0.004(3) 0.006(3) -0.001(3)
C15 0.036(4) 0.038(4) 0.035(4) 0.006(3) 0.006(3) -0.003(3)
C16 0.040(4) 0.030(3) 0.036(4) 0.001(3) -0.001(3) 0.000(3)
C17 0.037(4) 0.033(4) 0.052(4) 0.010(3) 0.008(3) 0.002(3)
C18 0.045(5) 0.037(4) 0.051(4) -0.002(3) 0.004(4) 0.002(3)
C19 0.040(4) 0.046(4) 0.036(4) 0.002(3) 0.008(3) 0.001(3)
C20 0.041(4) 0.045(4) 0.041(4) 0.006(3) 0.009(3) -0.003(3)
C21 0.041(4) 0.035(4) 0.041(4) -0.003(3) 0.007(3) 0.000(3)
C22 0.045(4) 0.035(4) 0.057(5) 0.002(3) 0.016(4) 0.001(3)
C23 0.039(4) 0.025(3) 0.037(4) -0.003(3) 0.006(3) 0.004(3)
C24 0.036(4) 0.041(4) 0.041(4) -0.001(3) 0.001(3) -0.008(3)
C25 0.040(4) 0.041(4) 0.036(4) 0.001(3) 0.002(3) -0.001(3)
C26 0.041(4) 0.034(3) 0.034(4) 0.005(3) 0.003(3) 0.002(3)
C27 0.030(4) 0.041(4) 0.045(4) -0.001(3) -0.002(3) -0.004(3)
C28 0.038(4) 0.038(4) 0.043(4) -0.003(3) 0.004(3) -0.004(3)
C29 0.038(4) 0.055(5) 0.058(5) -0.009(4) -0.002(4) -0.006(3)
C30 0.049(4) 0.044(4) 0.044(4) 0.000(3) -0.003(3) -0.008(3)
C31 0.036(4) 0.049(4) 0.053(5) 0.005(3) -0.005(3) -0.005(3)
C32 0.039(4) 0.043(4) 0.041(4) -0.001(3) 0.002(3) -0.001(3)
C33 0.055(5) 0.068(5) 0.049(5) -0.017(4) -0.002(4) 0.016(4)
C34 0.059(5) 0.052(4) 0.032(4) -0.003(3) 0.000(3) 0.005(4)
C35 0.095(7) 0.042(4) 0.054(5) -0.013(3) 0.011(5) -0.021(4)
C36 0.038(4) 0.056(5) 0.052(5) -0.002(3) 0.001(4) 0.004(3)
C37 0.042(4) 0.048(4) 0.056(5) -0.002(3) 0.012(4) 0.003(3)
C38 0.038(4) 0.038(4) 0.046(4) 0.001(3) 0.006(3) 0.000(3)
C39 0.044(5) 0.051(4) 0.053(5) -0.002(3) 0.012(4) -0.004(4)
C40 0.059(6) 0.073(6) 0.076(6) 0.007(5) 0.001(5) 0.016(5)
C41 0.053(6) 0.091(7) 0.065(6) 0.002(5) 0.002(4) 0.017(5)
C43A 0.080(10) 0.126(14) 0.075(8) -0.014(9) 0.003(7) 0.028(9)
C42A 0.069(10) 0.095(12) 0.065(7) -0.016(9) -0.013(6) 0.025(9)
C43B 0.080(10) 0.126(14) 0.075(8) -0.014(9) 0.003(7) 0.028(9)
C42B 0.069(10) 0.095(12) 0.065(7) -0.016(9) -0.013(6) 0.025(9)
C44 0.051(5) 0.037(4) 0.038(4) -0.002(3) 0.005(3) 0.001(3)

loop_
_atom_type_symbol
_atom_type_description
_atom_type_scat_dispersion_real
_atom_type_scat_dispersion_imag
_atom_type_scat_source
C C 0.0033 0.0016 'International Tables Vol C Tables 4.2.6.8 and 6.1.1.4'
H H 0.0000 0.0000 'International Tables Vol C Tables 4.2.6.8 and 6.1.1.4'
N N 0.0061 0.0033 'International Tables Vol C Tables 4.2.6.8 and 6.1.1.4'
O O 0.0106 0.0060 'International Tables Vol C Tables 4.2.6.8 and 6.1.1.4'
F F 0.0171 0.0103 'International Tables Vol C Tables 4.2.6.8 and 6.1.1.4'
Au Au -2.0133 8.8022 'International Tables Vol C Tables 4.2.6.8 and 6.1.1.4'

loop_
_geom_angle_atom_site_label_1
_geom_angle_atom_site_label_2
_geom_angle_atom_site_label_3
_geom_angle
C15 Au1 N1 178.4(2)
C15 Au1 C1 100.1(3)
N1 Au1 C1 79.7(2)
C15 Au1 C10 100.6(3)
N1 Au1 C10 79.5(2)
C1 Au1 C10 159.2(3)
C42B O1 C40 113.1(9)
C40 O1 C42A 106(5)
C7 N1 C9 121.2(6)
C7 N1 Au1 119.4(4)
C9 N1 Au1 119.4(4)
C2 C1 C6 116.4(6)
C2 C1 Au1 132.8(5)
C6 C1 Au1 110.8(4)
C9 N2 C8 115.8(6)
C1 C2 C3 123.5(7)
C1 C2 H2 118.3
C3 C2 H2 118.3
C8 N3 C7 114.9(6)
C4 C3 C2 117.3(6)
C4 C3 C44 121.1(6)
C2 C3 C44 121.1(6)
C5 C4 C3 120.8(6)
C5 C4 H4 119.6
C3 C4 H4 119.6
C6 C5 C4 121.9(7)
C6 C5 H5 119.1
C4 C5 H5 119.1
C5 C6 C1 120.0(6)
C5 C6 C7 124.0(6)
C1 C6 C7 116.0(6)
N1 C7 N3 121.5(6)
N1 C7 C6 114.0(6)
N3 C7 C6 124.5(6)
N3 C8 N2 126.4(7)
N3 C8 C23 117.4(6)
N2 C8 C23 116.2(6)
N2 C9 N1 120.2(6)
N2 C9 C16 127.8(6)
N1 C9 C16 112.0(6)
C11 C10 C16 117.7(6)
C11 C10 Au1 130.9(5)
C16 C10 Au1 111.2(5)
C10 C11 C12 122.7(6)
C10 C11 H11 118.6
C12 C11 H11 118.6
C13 C12 C11 117.3(6)
C13 C12 C32 120.5(6)
C11 C12 C32 122.1(6)
C14 C13 C12 121.5(6)
C14 C13 H13 119.2
C12 C13 H13 119.2
C13 C14 C16 120.4(6)
C13 C14 H14 119.8
C16 C14 H14 119.8
C17 C15 C21 117.2(6)
C17 C15 Au1 121.6(5)
C21 C15 Au1 121.1(5)
C14 C16 C10 120.0(6)
C14 C16 C9 122.3(6)
C10 C16 C9 117.6(6)
C18 C17 C15 121.3(6)
C18 C17 H17 119.4
C15 C17 H17 119.4
C17 C18 C19 120.1(6)
C17 C18 H18 119.9
C19 C18 H18 119.9
C18 C19 C20 119.6(7)
C18 C19 C22 121.8(6)
C20 C19 C22 118.6(6)
C21 C20 C19 120.5(6)
C21 C20 H20 119.8
C19 C20 H20 119.8
C20 C21 C15 121.2(6)
C20 C21 H21 119.4
C15 C21 H21 119.4
F2 C22 F1 108.7(7)
F2 C22 F3 103.4(7)
F1 C22 F3 102.5(6)
F2 C22 C19 115.0(6)
F1 C22 C19 113.7(6)
F3 C22 C19 112.5(6)
C24 C23 C28 116.9(6)
C24 C23 C8 122.9(6)
C28 C23 C8 120.2(6)
C25 C24 C23 121.8(7)
C25 C24 H24 119.1
C23 C24 H24 119.1
C24 C25 C26 122.4(6)
C24 C25 H25 118.8
C26 C25 H25 118.8
C27 C26 C25 116.1(6)
C27 C26 C38 120.5(6)
C25 C26 C38 123.4(6)
C28 C27 C26 122.4(6)
C28 C27 H27 118.8
C26 C27 H27 118.8
C27 C28 C23 120.4(6)
C27 C28 H28 119.8
C23 C28 H28 119.8
C32 C29 H29A 109.5
C32 C29 H29B 109.5
H29A C29 H29B 109.5
C32 C29 H29C 109.5
H29A C29 H29C 109.5
H29B C29 H29C 109.5
C32 C30 H30A 109.5
C32 C30 H30B 109.5
H30A C30 H30B 109.5
C32 C30 H30C 109.5
H30A C30 H30C 109.5
H30B C30 H30C 109.5
C32 C31 H31A 109.5
C32 C31 H31B 109.5
H31A C31 H31B 109.5
C32 C31 H31C 109.5
H31A C31 H31C 109.5
H31B C31 H31C 109.5
C29 C32 C31 109.5(6)
C29 C32 C12 112.5(6)
C31 C32 C12 107.2(6)
C29 C32 C30 108.7(6)
C31 C32 C30 108.9(6)
C12 C32 C30 110.0(6)
C44 C33 H33A 109.5
C44 C33 H33B 109.5
H33A C33 H33B 109.5
C44 C33 H33C 109.5
H33A C33 H33C 109.5
H33B C33 H33C 109.5
C44 C34 H34A 109.5
C44 C34 H34B 109.5
H34A C34 H34B 109.5
C44 C34 H34C 109.5
H34A C34 H34C 109.5
H34B C34 H34C 109.5
C44 C35 H35A 109.5
C44 C35 H35B 109.5
H35A C35 H35B 109.5
C44 C35 H35C 109.5
H35A C35 H35C 109.5
H35B C35 H35C 109.5
C38 C36 H36A 109.5
C38 C36 H36B 109.5
H36A C36 H36B 109.5
C38 C36 H36C 109.5
H36A C36 H36C 109.5
H36B C36 H36C 109.5
C38 C37 H37A 109.5
C38 C37 H37B 109.5
H37A C37 H37B 109.5
C38 C37 H37C 109.5
H37A C37 H37C 109.5
H37B C37 H37C 109.5
C26 C38 C36 109.9(6)
C26 C38 C39 109.5(6)
C36 C38 C39 109.1(6)
C26 C38 C37 113.0(6)
C36 C38 C37 107.8(6)
C39 C38 C37 107.5(6)
C38 C39 H39A 109.5
C38 C39 H39B 109.5
H39A C39 H39B 109.5
C38 C39 H39C 109.5
H39A C39 H39C 109.5
H39B C39 H39C 109.5
O1 C40 C41 108.7(7)
O1 C40 H40A 110.0
C41 C40 H40A 110.0
O1 C40 H40B 110.0
C41 C40 H40B 110.0
H40A C40 H40B 108.3
C40 C41 H41A 109.5
C40 C41 H41B 109.5
H41A C41 H41B 109.5
C40 C41 H41C 109.5
H41A C41 H41C 109.5
H41B C41 H41C 109.5
C42A C43A H43A 109.5
C42A C43A H43B 109.5
H43A C43A H43B 109.5
C42A C43A H43C 109.5
H43A C43A H43C 109.5
H43B C43A H43C 109.5
C43A C42A O1 106(8)
C43A C42A H42A 110.6
O1 C42A H42A 110.6
C43A C42A H42B 110.6
O1 C42A H42B 110.6
H42A C42A H42B 108.7
C42B C43B H43D 109.5
C42B C43B H43E 109.5
H43D C43B H43E 109.5
C42B C43B H43F 109.5
H43D C43B H43F 109.5
H43E C43B H43F 109.5
O1 C42B C43B 110.5(12)
O1 C42B H42C 109.6
C43B C42B H42C 109.6
O1 C42B H42D 109.6
C43B C42B H42D 109.6
H42C C42B H42D 108.1
C34 C44 C3 107.3(5)
C34 C44 C33 108.9(6)
C3 C44 C33 112.0(6)
C34 C44 C35 108.1(7)
C3 C44 C35 112.4(6)
C33 C44 C35 108.0(6)

loop_
_geom_bond_atom_site_label_1
_geom_bond_atom_site_label_2
_geom_bond_distance
Au1 C15 2.006(7)
Au1 N1 2.010(5)
Au1 C1 2.084(7)
Au1 C10 2.092(6)
F1 C22 1.324(9)
O1 C42B 1.411(16)
O1 C40 1.413(10)
O1 C42A 1.49(11)
N1 C7 1.321(8)
N1 C9 1.365(8)
C1 C2 1.387(9)
C1 C6 1.446(9)
F2 C22 1.302(8)
N2 C9 1.309(8)
N2 C8 1.365(8)
C2 C3 1.411(10)
C2 H2 0.9500
F3 C22 1.347(9)
N3 C8 1.332(8)
N3 C7 1.340(8)
C3 C4 1.400(10)
C3 C44 1.523(9)
C4 C5 1.372(9)
C4 H4 0.9500
C5 C6 1.369(9)
C5 H5 0.9500
C6 C7 1.452(9)
C8 C23 1.465(10)
C9 C16 1.455(9)
C10 C11 1.379(9)
C10 C16 1.420(9)
C11 C12 1.406(9)
C11 H11 0.9500
C12 C13 1.390(10)
C12 C32 1.544(10)
C13 C14 1.373(9)
C13 H13 0.9500
C14 C16 1.383(9)
C14 H14 0.9500
C15 C17 1.402(9)
C15 C21 1.410(9)
C17 C18 1.378(10)
C17 H17 0.9500
C18 C19 1.385(10)
C18 H18 0.9500
C19 C20 1.388(10)
C19 C22 1.476(10)
C20 C21 1.368(10)
C20 H20 0.9500
C21 H21 0.9500
C23 C24 1.391(9)
C23 C28 1.419(10)
C24 C25 1.361(9)
C24 H24 0.9500
C25 C26 1.402(10)
C25 H25 0.9500
C26 C27 1.397(10)
C26 C38 1.504(10)
C27 C28 1.377(10)
C27 H27 0.9500
C28 H28 0.9500
C29 C32 1.508(10)
C29 H29A 0.9800
C29 H29B 0.9800
C29 H29C 0.9800
C30 C32 1.544(9)
C30 H30A 0.9800
C30 H30B 0.9800
C30 H30C 0.9800
C31 C32 1.525(9)
C31 H31A 0.9800
C31 H31B 0.9800
C31 H31C 0.9800
C33 C44 1.525(10)
C33 H33A 0.9800
C33 H33B 0.9800
C33 H33C 0.9800
C34 C44 1.516(9)
C34 H34A 0.9800
C34 H34B 0.9800
C34 H34C 0.9800
C35 C44 1.530(10)
C35 H35A 0.9800
C35 H35B 0.9800
C35 H35C 0.9800
C36 C38 1.538(10)
C36 H36A 0.9800
C36 H36B 0.9800
C36 H36C 0.9800
C37 C38 1.553(10)
C37 H37A 0.9800
C37 H37B 0.9800
C37 H37C 0.9800
C38 C39 1.542(10)
C39 H39A 0.9800
C39 H39B 0.9800
C39 H39C 0.9800
C40 C41 1.506(12)
C40 H40A 0.9900
C40 H40B 0.9900
C41 H41A 0.9800
C41 H41B 0.9800
C41 H41C 0.9800
C43A C42A 1.39(15)
C43A H43A 0.9800
C43A H43B 0.9800
C43A H43C 0.9800
C42A H42A 0.9900
C42A H42B 0.9900
C43B C42B 1.50(2)
C43B H43D 0.9800
C43B H43E 0.9800
C43B H43F 0.9800
C42B H42C 0.9900
C42B H42D 0.9900
